data_2221002
loop_
_publ_author_name
'Rodr\'iguez-Cuamatzi, Patricia'
'Tlahuext, Hugo'
'H\"opfl, Herbert'

_publ_section_title
;
 Poly[aquabis(\m-benzene-1,2-dicarboxylato)ethanoltetralithium]
;
_journal_coeditor_code BT2860
_journal_issue 3
_journal_name_full 'Acta Crystallographica Section E'
_journal_page_first m246
_journal_paper_doi 10.1107/S1600536809003390
_journal_volume 65
_journal_year 2009
_chemical_formula_iupac '[Li2 (C8 H4 O4) (C2 H6 O)0.5 (H2 O)0.5]'
_chemical_formula_moiety 'C8 H4 O4, 2Li, 0.5(H2 O), 0.5(C2 H6 O)'
_chemical_formula_sum 'C9 H8 Li2 O5'
_chemical_formula_weight 210.03
_chemical_name_systematic
;
Poly[aquabis(\m-benzene-1,2-dicarboxylato)ethanoltetralithium]
;
_space_group_IT_number 2
_symmetry_cell_setting triclinic
_symmetry_space_group_name_Hall '-P 1'
_symmetry_space_group_name_H-M 'P -1'
_atom_sites_solution_hydrogens geom
_atom_sites_solution_primary direct
_atom_sites_solution_secondary difmap
_audit_creation_method SHELXL-97
_cell_angle_alpha 106.460(2)
_cell_angle_beta 91.185(2)
_cell_angle_gamma 103.046(2)
_cell_formula_units_Z 4
_cell_length_a 7.5254(7)
_cell_length_b 10.0538(10)
_cell_length_c 13.5073(13)
_cell_measurement_reflns_used 5811
_cell_measurement_temperature 293(2)
_cell_measurement_theta_max 27.51
_cell_measurement_theta_min 2.28
_cell_volume 950.84(16)
_computing_cell_refinement 'SAINT-Plus-NT (Bruker, 2001)'
_computing_data_collection 'SMART (Bruker, 2000)'
_computing_data_reduction 'SAINT-Plus-NT (Bruker, 2001)'
_computing_molecular_graphics 'SHELXTL-NT (Sheldrick, 2008)'
_computing_publication_material 'PLATON (Spek, 2003) and publCIF (Westrip, 2009)'
_computing_structure_refinement 'SHELXTL-NT (Sheldrick, 2008)'
_computing_structure_solution 'SHELXTL-NT (Sheldrick, 2008)'
_diffrn_ambient_temperature 293(2)
_diffrn_detector_area_resol_mean 8.3
_diffrn_measured_fraction_theta_full 0.995
_diffrn_measured_fraction_theta_max 0.995
_diffrn_measurement_device_type 'Bruker SMART APEX CCD area-detector'
_diffrn_measurement_method '\f and \w'
_diffrn_radiation_monochromator graphite
_diffrn_radiation_source 'fine-focus sealed tube'
_diffrn_radiation_type MoK\a
_diffrn_radiation_wavelength 0.71073
_diffrn_reflns_av_R_equivalents 0.0391
_diffrn_reflns_av_sigmaI/netI 0.0437
_diffrn_reflns_limit_h_max 9
_diffrn_reflns_limit_h_min -9
_diffrn_reflns_limit_k_max 12
_diffrn_reflns_limit_k_min -12
_diffrn_reflns_limit_l_max 16
_diffrn_reflns_limit_l_min -16
_diffrn_reflns_number 10069
_diffrn_reflns_theta_full 26.00
_diffrn_reflns_theta_max 26.00
_diffrn_reflns_theta_min 1.58
_exptl_absorpt_coefficient_mu 0.116
_exptl_absorpt_correction_T_max 1.0
_exptl_absorpt_correction_T_min 0.945
_exptl_absorpt_correction_type multi-scan
_exptl_absorpt_process_details '(SADABS; Sheldrick, 1996)'
_exptl_crystal_colour colourless
_exptl_crystal_density_diffrn 1.467
_exptl_crystal_density_method 'not measured'
_exptl_crystal_description plate
_exptl_crystal_F_000 432
_exptl_crystal_size_max 0.49
_exptl_crystal_size_mid 0.36
_exptl_crystal_size_min 0.06
_refine_diff_density_max 0.294
_refine_diff_density_min -0.198
_refine_ls_extinction_method none
_refine_ls_goodness_of_fit_ref 1.087
_refine_ls_hydrogen_treatment mixed
_refine_ls_matrix_type full
_refine_ls_number_parameters 299
_refine_ls_number_reflns 3735
_refine_ls_number_restraints 3
_refine_ls_restrained_S_all 1.087
_refine_ls_R_factor_all 0.0658
_refine_ls_R_factor_gt 0.0537
_refine_ls_shift/su_max 0.000
_refine_ls_shift/su_mean 0.000
_refine_ls_structure_factor_coef Fsqd
_refine_ls_weighting_details 'calc w=1/[\s^2^(Fo^2^)+(0.0657P)^2^+0.0955P] where P=(Fo^2^+2Fc^2^)/3'
_refine_ls_weighting_scheme calc
_refine_ls_wR_factor_gt 0.1230
_refine_ls_wR_factor_ref 0.1294
_reflns_number_gt 3110
_reflns_number_total 3735
_reflns_threshold_expression I>2\s(I)
_cod_data_source_file bt2860.cif
_cod_data_source_block I
_cod_depositor_comments
;

2019-10-14
Z value and formula fixed to values more according to usual
chemical conventions.                 miguel
;
_cod_original_formula_sum 'C18 H16 Li4 O10'
_cod_original_formula_weight 420.07
_cod_original_formula_moiety '2(C8 H4 O4), 4Li, H2 O, C2 H5 OH'
_cod_original_formula_iupac '[Li4 (C8 H4 O4)2 (C2 H6 O) (H2 O)]'
_cod_original_formula_units_Z 2
_cod_database_code 2221002
_cod_database_fobs_code 2221002

loop_
_symmetry_equiv_pos_as_xyz
'x, y, z'
'-x, -y, -z'

loop_
_atom_site_type_symbol
_atom_site_label
_atom_site_fract_x
_atom_site_fract_y
_atom_site_fract_z
_atom_site_U_iso_or_equiv
_atom_site_adp_type
_atom_site_calc_flag
_atom_site_refinement_flags
_atom_site_occupancy
_atom_site_disorder_assembly
_atom_site_disorder_group
Li Li1 0.3218(5) 0.6867(3) 0.6127(3) 0.0274(7) Uani d . 1 . .
Li Li2 0.1872(5) 0.3690(4) 0.4990(3) 0.0287(8) Uani d . 1 . .
Li Li3 0.1436(5) 0.9010(3) 0.4401(3) 0.0271(7) Uani d . 1 . .
Li Li4 0.4303(5) 1.1686(4) 0.5415(3) 0.0277(7) Uani d . 1 . .
O O1 0.51646(19) 0.40347(14) 0.33549(11) 0.0311(4) Uani d . 1 . .
H H9 0.0361(13) 0.716(3) 0.6978(19) 0.047 Uiso d D 1 . .
O O2 0.60250(18) 0.63805(14) 0.41291(11) 0.0277(3) Uani d . 1 . .
O O3 0.21664(18) 0.55545(14) 0.47330(10) 0.0263(3) Uani d . 1 . .
O O4 0.05081(18) 0.70170(14) 0.44799(11) 0.0277(3) Uani d . 1 . .
O O5 0.20599(18) 1.05156(15) 0.57359(10) 0.0272(3) Uani d . 1 . .
O O6 -0.02639(18) 1.04904(15) 0.67106(11) 0.0313(4) Uani d . 1 . .
O O7 0.60652(17) 1.08648(14) 0.60341(10) 0.0251(3) Uani d . 1 . .
O O8 0.48228(19) 0.86333(14) 0.60088(11) 0.0286(3) Uani d . 1 . .
O O9 0.1425(2) 0.7081(2) 0.71036(12) 0.0434(4) Uani d D 1 . .
O O10 0.1786(2) 0.24140(16) 0.35725(13) 0.0355(4) Uani d D 1 . .
H H10A 0.2810(17) 0.269(3) 0.3365(19) 0.053 Uiso d D 1 . .
H H10B 0.155(4) 0.1522(4) 0.345(2) 0.053 Uiso d D 1 . .
C C1 0.5022(3) 0.5289(2) 0.34916(15) 0.0224(4) Uani d . 1 . .
C C2 0.3625(3) 0.5497(2) 0.27672(15) 0.0236(4) Uani d . 1 . .
C C3 0.3998(3) 0.5279(2) 0.17410(17) 0.0351(5) Uani d . 1 . .
H H3 0.5051 0.4983 0.1531 0.042 Uiso calc R 1 . .
C C4 0.2845(4) 0.5489(3) 0.10264(17) 0.0408(6) Uani d . 1 . .
H H4 0.3124 0.5345 0.0342 0.049 Uiso calc R 1 . .
C C5 0.1273(4) 0.5915(2) 0.13316(18) 0.0414(6) Uani d . 1 . .
H H5 0.0482 0.6052 0.0852 0.050 Uiso calc R 1 . .
C C6 0.0877(3) 0.6136(2) 0.23443(16) 0.0314(5) Uani d . 1 . .
H H6 -0.0179 0.6433 0.2545 0.038 Uiso calc R 1 . .
C C7 0.2028(3) 0.59242(19) 0.30770(15) 0.0227(4) Uani d . 1 . .
C C8 0.1526(2) 0.6171(2) 0.41697(15) 0.0220(4) Uani d . 1 . .
C C9 0.1401(3) 1.05967(19) 0.65956(15) 0.0226(4) Uani d . 1 . .
C C10 0.2681(3) 1.0844(2) 0.75287(15) 0.0254(4) Uani d . 1 . .
C C11 0.2166(3) 1.1396(2) 0.85110(17) 0.0360(5) Uani d . 1 . .
H H11 0.1030 1.1615 0.8579 0.043 Uiso calc R 1 . .
C C12 0.3293(4) 1.1626(3) 0.93858(18) 0.0446(6) Uani d . 1 . .
H H12 0.2924 1.1998 1.0038 0.054 Uiso calc R 1 . .
C C13 0.4977(4) 1.1299(3) 0.92891(18) 0.0453(6) Uani d . 1 . .
H H13 0.5747 1.1450 0.9878 0.054 Uiso calc R 1 . .
C C14 0.5521(3) 1.0751(2) 0.83213(17) 0.0348(5) Uani d . 1 . .
H H14 0.6654 1.0525 0.8262 0.042 Uiso calc R 1 . .
C C15 0.4401(3) 1.0531(2) 0.74352(15) 0.0237(4) Uani d . 1 . .
C C16 0.5114(2) 0.9964(2) 0.64110(15) 0.0214(4) Uani d . 1 . .
C C17 0.1858(3) 0.7394(3) 0.81807(18) 0.0484(7) Uani d . 1 . .
H H17A 0.2974 0.8148 0.8391 0.058 Uiso calc R 1 . .
H H17B 0.2091 0.6552 0.8322 0.058 Uiso calc R 1 . .
C C18 0.0380(4) 0.7851(3) 0.8815(2) 0.0621(8) Uani d . 1 . .
H H18A 0.0126 0.8675 0.8671 0.093 Uiso calc R 1 . .
H H18B 0.0772 0.8085 0.9538 0.093 Uiso calc R 1 . .
H H18C -0.0708 0.7087 0.8644 0.093 Uiso calc R 1 . .

loop_
_atom_site_aniso_label
_atom_site_aniso_U_11
_atom_site_aniso_U_22
_atom_site_aniso_U_33
_atom_site_aniso_U_12
_atom_site_aniso_U_13
_atom_site_aniso_U_23
Li1 0.0269(18) 0.0260(18) 0.0314(19) 0.0084(14) 0.0015(14) 0.0105(15)
Li2 0.0232(18) 0.0280(18) 0.036(2) 0.0073(14) -0.0001(14) 0.0106(15)
Li3 0.0244(18) 0.0259(17) 0.0326(19) 0.0064(14) 0.0026(14) 0.0107(15)
Li4 0.0256(18) 0.0272(18) 0.0328(19) 0.0062(14) 0.0019(15) 0.0129(15)
O1 0.0299(8) 0.0243(8) 0.0430(9) 0.0112(6) 0.0011(7) 0.0123(6)
O2 0.0221(7) 0.0252(7) 0.0357(8) 0.0050(6) -0.0027(6) 0.0096(6)
O3 0.0260(8) 0.0268(7) 0.0299(8) 0.0089(6) 0.0005(6) 0.0126(6)
O4 0.0228(7) 0.0253(7) 0.0397(9) 0.0102(6) 0.0086(6) 0.0131(6)
O5 0.0222(7) 0.0308(8) 0.0277(8) 0.0048(6) 0.0016(6) 0.0088(6)
O6 0.0184(8) 0.0384(9) 0.0428(9) 0.0116(6) 0.0064(6) 0.0167(7)
O7 0.0162(7) 0.0272(7) 0.0345(8) 0.0047(6) 0.0019(6) 0.0137(6)
O8 0.0335(8) 0.0217(7) 0.0341(8) 0.0109(6) 0.0055(6) 0.0101(6)
O9 0.0273(9) 0.0688(12) 0.0372(9) 0.0183(8) 0.0039(7) 0.0150(8)
O10 0.0246(8) 0.0303(8) 0.0503(10) 0.0066(7) 0.0062(7) 0.0095(8)
C1 0.0175(10) 0.0254(10) 0.0279(11) 0.0076(8) 0.0073(8) 0.0111(8)
C2 0.0238(10) 0.0194(10) 0.0271(11) 0.0040(8) 0.0005(8) 0.0071(8)
C3 0.0369(13) 0.0377(12) 0.0337(12) 0.0132(10) 0.0081(10) 0.0117(10)
C4 0.0558(16) 0.0444(14) 0.0243(12) 0.0123(12) 0.0024(11) 0.0132(10)
C5 0.0521(15) 0.0398(13) 0.0336(13) 0.0143(12) -0.0121(11) 0.0113(10)
C6 0.0301(12) 0.0278(11) 0.0365(13) 0.0114(9) -0.0063(9) 0.0071(9)
C7 0.0223(10) 0.0177(9) 0.0280(11) 0.0045(8) -0.0026(8) 0.0071(8)
C8 0.0154(9) 0.0192(9) 0.0305(11) 0.0019(7) -0.0009(8) 0.0077(8)
C9 0.0212(10) 0.0172(9) 0.0317(11) 0.0069(8) 0.0034(8) 0.0093(8)
C10 0.0259(11) 0.0226(10) 0.0294(11) 0.0067(8) 0.0040(8) 0.0097(8)
C11 0.0340(13) 0.0394(13) 0.0346(13) 0.0120(10) 0.0089(10) 0.0083(10)
C12 0.0504(16) 0.0543(15) 0.0258(12) 0.0130(12) 0.0097(11) 0.0061(11)
C13 0.0450(15) 0.0578(16) 0.0295(13) 0.0053(12) -0.0079(11) 0.0136(11)
C14 0.0294(12) 0.0409(13) 0.0337(12) 0.0083(10) -0.0037(9) 0.0110(10)
C15 0.0243(10) 0.0202(10) 0.0270(10) 0.0035(8) 0.0006(8) 0.0094(8)
C16 0.0148(9) 0.0247(10) 0.0281(11) 0.0085(8) -0.0033(8) 0.0105(8)
C17 0.0380(14) 0.0637(17) 0.0381(14) 0.0000(12) 0.0020(11) 0.0162(12)
C18 0.067(2) 0.0632(19) 0.0450(16) 0.0023(15) 0.0195(14) 0.0077(14)

loop_
_atom_type_symbol
_atom_type_description
_atom_type_scat_dispersion_real
_atom_type_scat_dispersion_imag
_atom_type_scat_source
C C 0.0033 0.0016 'International Tables Vol C Tables 4.2.6.8 and 6.1.1.4'
H H 0.0000 0.0000 'International Tables Vol C Tables 4.2.6.8 and 6.1.1.4'
Li Li -0.0003 0.0001 'International Tables Vol C Tables 4.2.6.8 and 6.1.1.4'
O O 0.0106 0.0060 'International Tables Vol C Tables 4.2.6.8 and 6.1.1.4'

loop_
_geom_angle_atom_site_label_1
_geom_angle_atom_site_label_2
_geom_angle_atom_site_label_3
_geom_angle_site_symmetry_1
_geom_angle_site_symmetry_3
_geom_angle
_geom_angle_publ_flag
O1 Li1 O9 2_666 . 105.47(17) ?
O1 Li1 O8 2_666 . 103.97(17) ?
O9 Li1 O8 . . 116.44(18) ?
O1 Li1 O3 2_666 . 106.04(16) ?
O9 Li1 O3 . . 112.98(18) ?
O8 Li1 O3 . . 110.81(17) ?
O3 Li2 O10 . . 101.37(17) ?
O3 Li2 O2 . 2_666 112.47(17) ?
O10 Li2 O2 . 2_666 110.56(17) ?
O3 Li2 O4 . 2_566 114.83(17) ?
O10 Li2 O4 . 2_566 105.75(17) ?
O2 Li2 O4 2_666 2_566 111.15(18) ?
O6 Li3 O5 2_576 . 115.79(17) ?
O6 Li3 O7 2_576 2_676 100.67(16) ?
O5 Li3 O7 . 2_676 97.71(16) ?
O6 Li3 O4 2_576 . 116.55(17) ?
O5 Li3 O4 . . 115.86(17) ?
O7 Li3 O4 2_676 . 106.30(16) ?
O2 Li4 O5 2_676 . 104.30(17) ?
O2 Li4 O7 2_676 . 127.86(19) ?
O5 Li4 O7 . . 96.90(15) ?
O2 Li4 O8 2_676 2_676 107.63(16) ?
O5 Li4 O8 . 2_676 123.76(18) ?
O7 Li4 O8 . 2_676 98.37(15) ?
C1 O1 Li1 . 2_666 136.25(17) ?
C1 O2 Li4 . 2_676 129.06(16) ?
C1 O2 Li2 . 2_666 123.07(16) ?
Li4 O2 Li2 2_676 2_666 107.38(16) ?
C8 O3 Li2 . . 142.29(16) ?
C8 O3 Li1 . . 112.98(15) ?
Li2 O3 Li1 . . 100.59(15) ?
C8 O4 Li2 . 2_566 119.14(16) ?
C8 O4 Li3 . . 116.27(15) ?
Li2 O4 Li3 2_566 . 124.59(15) ?
C9 O5 Li4 . . 129.30(16) ?
C9 O5 Li3 . . 130.62(16) ?
Li4 O5 Li3 . . 99.23(15) ?
C9 O6 Li3 . 2_576 109.88(16) ?
C16 O7 Li3 . 2_676 128.87(15) ?
C16 O7 Li4 . . 106.10(15) ?
Li3 O7 Li4 2_676 . 121.08(15) ?
C16 O8 Li1 . . 139.52(17) ?
C16 O8 Li4 . 2_676 106.87(16) ?
Li1 O8 Li4 . 2_676 110.21(15) ?
C17 O9 Li1 . . 122.55(17) ?
C17 O9 H9 . . 110.9(17) ?
Li1 O9 H9 . . 125.6(17) ?
Li2 O10 H10A . . 105.3(19) ?
Li2 O10 H10B . . 121.2(18) ?
H10A O10 H10B . . 109(3) ?
O1 C1 O2 . . 125.25(18) ?
O1 C1 C2 . . 116.45(17) ?
O2 C1 C2 . . 118.11(16) ?
C3 C2 C7 . . 119.07(19) ?
C3 C2 C1 . . 116.90(18) ?
C7 C2 C1 . . 124.02(17) ?
C4 C3 C2 . . 121.5(2) ?
C4 C3 H3 . . 119.3 ?
C2 C3 H3 . . 119.3 ?
C3 C4 C5 . . 119.6(2) ?
C3 C4 H4 . . 120.2 ?
C5 C4 H4 . . 120.2 ?
C6 C5 C4 . . 119.9(2) ?
C6 C5 H5 . . 120.0 ?
C4 C5 H5 . . 120.0 ?
C5 C6 C7 . . 121.2(2) ?
C5 C6 H6 . . 119.4 ?
C7 C6 H6 . . 119.4 ?
C6 C7 C2 . . 118.77(19) ?
C6 C7 C8 . . 119.09(18) ?
C2 C7 C8 . . 122.15(17) ?
O3 C8 O4 . . 123.65(18) ?
O3 C8 C7 . . 118.68(17) ?
O4 C8 C7 . . 117.65(17) ?
O6 C9 O5 . . 123.40(18) ?
O6 C9 C10 . . 118.31(17) ?
O5 C9 C10 . . 118.29(17) ?
O6 C9 Li3 . 2_576 43.92(12) ?
C11 C10 C15 . . 118.73(19) ?
C11 C10 C9 . . 119.75(19) ?
C15 C10 C9 . . 121.52(17) ?
C12 C11 C10 . . 121.5(2) ?
C12 C11 H11 . . 119.2 ?
C10 C11 H11 . . 119.2 ?
C11 C12 C13 . . 119.5(2) ?
C11 C12 H12 . . 120.3 ?
C13 C12 H12 . . 120.3 ?
C14 C13 C12 . . 120.1(2) ?
C14 C13 H13 . . 120.0 ?
C12 C13 H13 . . 120.0 ?
C13 C14 C15 . . 120.8(2) ?
C13 C14 H14 . . 119.6 ?
C15 C14 H14 . . 119.6 ?
C14 C15 C10 . . 119.38(19) ?
C14 C15 C16 . . 117.46(18) ?
C10 C15 C16 . . 123.16(17) ?
O7 C16 O8 . . 123.81(18) ?
O7 C16 C15 . . 116.96(17) ?
O8 C16 C15 . . 119.11(17) ?
O9 C17 C18 . . 113.4(2) ?
O9 C17 H17A . . 108.9 ?
C18 C17 H17A . . 108.9 ?
O9 C17 H17B . . 108.9 ?
C18 C17 H17B . . 108.9 ?
H17A C17 H17B . . 107.7 ?
C17 C18 H18A . . 109.5 ?
C17 C18 H18B . . 109.5 ?
H18A C18 H18B . . 109.5 ?
C17 C18 H18C . . 109.5 ?
H18A C18 H18C . . 109.5 ?
H18B C18 H18C . . 109.5 ?

loop_
_geom_bond_atom_site_label_1
_geom_bond_atom_site_label_2
_geom_bond_site_symmetry_2
_geom_bond_distance
_geom_bond_publ_flag
Li1 O1 2_666 1.901(4) ?
Li1 O9 . 1.910(4) ?
Li1 O8 . 1.959(4) ?
Li1 O3 . 1.993(4) ?
Li2 O3 . 1.967(4) ?
Li2 O10 . 1.970(4) ?
Li2 O2 2_666 1.986(4) ?
Li2 O4 2_566 1.998(4) ?
Li3 O6 2_576 1.964(4) ?
Li3 O5 . 1.965(4) ?
Li3 O7 2_676 1.970(4) ?
Li3 O4 . 2.002(3) ?
Li4 O2 2_676 1.940(4) ?
Li4 O5 . 1.961(4) ?
Li4 O7 . 1.995(4) ?
Li4 O8 2_676 2.009(4) ?
O1 C1 . 1.251(2) ?
O1 Li1 2_666 1.901(4) ?
O2 C1 . 1.257(2) ?
O2 Li4 2_676 1.940(4) ?
O2 Li2 2_666 1.986(4) ?
O3 C8 . 1.258(2) ?
O4 C8 . 1.261(2) ?
O4 Li2 2_566 1.998(4) ?
O5 C9 . 1.261(2) ?
O6 C9 . 1.250(2) ?
O6 Li3 2_576 1.964(4) ?
O7 C16 . 1.255(2) ?
O7 Li3 2_676 1.970(4) ?
O8 C16 . 1.258(2) ?
O8 Li4 2_676 2.009(4) ?
O9 C17 . 1.413(3) ?
O9 H9 . 0.841(13) ?
O10 H10A . 0.84(2) ?
O10 H10B . 0.840(10) ?
C1 C2 . 1.510(3) ?
C2 C3 . 1.385(3) ?
C2 C7 . 1.398(3) ?
C3 C4 . 1.376(3) ?
C3 H3 . 0.9300 ?
C4 C5 . 1.379(3) ?
C4 H4 . 0.9300 ?
C5 C6 . 1.373(3) ?
C5 H5 . 0.9300 ?
C6 C7 . 1.394(3) ?
C6 H6 . 0.9300 ?
C7 C8 . 1.497(3) ?
C9 C10 . 1.498(3) ?
C10 C11 . 1.386(3) ?
C10 C15 . 1.400(3) ?
C11 C12 . 1.373(3) ?
C11 H11 . 0.9300 ?
C12 C13 . 1.379(4) ?
C12 H12 . 0.9300 ?
C13 C14 . 1.377(3) ?
C13 H13 . 0.9300 ?
C14 C15 . 1.384(3) ?
C14 H14 . 0.9300 ?
C15 C16 . 1.499(3) ?
C17 C18 . 1.493(4) ?
C17 H17A . 0.9700 ?
C17 H17B . 0.9700 ?
C18 H18A . 0.9600 ?
C18 H18B . 0.9600 ?
C18 H18C . 0.9600 ?

loop_
_geom_hbond_atom_site_label_D
_geom_hbond_atom_site_label_H
_geom_hbond_atom_site_label_A
_geom_hbond_site_symmetry_A
_geom_hbond_distance_DH
_geom_hbond_distance_HA
_geom_hbond_distance_DA
_geom_hbond_angle_DHA
O9 H9 O10 2_566 0.841(13) 1.947(17) 2.767(2) 165(2)
O10 H10A O1 . 0.84(2) 1.97(2) 2.764(2) 156(2)
O10 H10B O6 2_566 0.840(10) 1.984(12) 2.797(2) 163(3)
C17 H17A Cg2 1_555 0.97 2.86 3.584(3) 132
C18 H18C Cg1 2_566 0.96 2.70 3.572(3) 152

loop_
_geom_torsion_atom_site_label_1
_geom_torsion_atom_site_label_2
_geom_torsion_atom_site_label_3
_geom_torsion_atom_site_label_4
_geom_torsion_site_symmetry_1
_geom_torsion_site_symmetry_2
_geom_torsion_site_symmetry_3
_geom_torsion_site_symmetry_4
_geom_torsion
_geom_torsion_publ_flag
O10 Li2 O3 C8 . . . . 48.3(3) ?
O2 Li2 O3 C8 2_666 . . . 166.4(2) ?
O4 Li2 O3 C8 2_566 . . . -65.1(3) ?
O10 Li2 O3 Li1 . . . . -158.66(16) ?
O2 Li2 O3 Li1 2_666 . . . -40.6(2) ?
O4 Li2 O3 Li1 2_566 . . . 87.9(2) ?
O1 Li1 O3 C8 2_666 . . . -159.63(16) ?
O9 Li1 O3 C8 . . . . 85.3(2) ?
O8 Li1 O3 C8 . . . . -47.4(2) ?
O1 Li1 O3 Li2 2_666 . . . 37.91(19) ?
O9 Li1 O3 Li2 . . . . -77.1(2) ?
O8 Li1 O3 Li2 . . . . 150.12(17) ?
O6 Li3 O4 C8 2_576 . . . 105.3(2) ?
O5 Li3 O4 C8 . . . . -113.2(2) ?
O7 Li3 O4 C8 2_676 . . . -5.9(2) ?
C9 Li3 O4 C8 2_576 . . . 128.77(16) ?
O6 Li3 O4 Li2 2_576 . . 2_566 -74.8(2) ?
O5 Li3 O4 Li2 . . . 2_566 66.7(2) ?
O7 Li3 O4 Li2 2_676 . . 2_566 173.99(16) ?
C9 Li3 O4 Li2 2_576 . . 2_566 -51.4(2) ?
Li4 Li3 O4 Li2 2_676 . . 2_566 153.92(16) ?
O2 Li4 O5 C9 2_676 . . . -58.5(2) ?
O7 Li4 O5 C9 . . . . 73.5(2) ?
O8 Li4 O5 C9 2_676 . . . 178.40(18) ?
C16 Li4 O5 C9 2_676 . . . 161.14(16) ?
O2 Li4 O5 Li3 2_676 . . . 131.37(17) ?
O7 Li4 O5 Li3 . . . . -96.65(16) ?
O8 Li4 O5 Li3 2_676 . . . 8.3(2) ?
C16 Li4 O5 Li3 2_676 . . . -9.01(16) ?
O6 Li3 O5 C9 2_576 . . . 111.4(2) ?
O7 Li3 O5 C9 2_676 . . . -142.81(18) ?
O4 Li3 O5 C9 . . . . -30.4(3) ?
C9 Li3 O5 C9 2_576 . . . 84.1(2) ?
O6 Li3 O5 Li4 2_576 . . . -78.7(2) ?
O7 Li3 O5 Li4 2_676 . . . 27.15(17) ?
O4 Li3 O5 Li4 . . . . 139.50(18) ?
C9 Li3 O5 Li4 2_576 . . . -105.99(16) ?
Li3 Li3 O5 Li4 2_576 . . . -125.95(13) ?
Li4 Li3 O5 Li4 2_676 . . . 55.88(16) ?
O2 Li4 O7 C16 2_676 . . . 112.4(2) ?
O5 Li4 O7 C16 . . . . -1.76(19) ?
O8 Li4 O7 C16 2_676 . . . -127.46(16) ?
C16 Li4 O7 C16 2_676 . . . -103.37(14) ?
O2 Li4 O7 Li3 2_676 . . 2_676 -88.1(3) ?
O5 Li4 O7 Li3 . . . 2_676 157.75(15) ?
O8 Li4 O7 Li3 2_676 . . 2_676 32.0(2) ?
C16 Li4 O7 Li3 2_676 . . 2_676 56.14(18) ?
O1 Li1 O8 C16 2_666 . . . -113.1(2) ?
O9 Li1 O8 C16 . . . . 2.4(3) ?
O3 Li1 O8 C16 . . . . 133.4(2) ?
O1 Li1 O8 Li4 2_666 . . 2_676 91.69(18) ?
O9 Li1 O8 Li4 . . . 2_676 -152.80(18) ?
O3 Li1 O8 Li4 . . . 2_676 -21.8(2) ?
O1 Li1 O9 C17 2_666 . . . 36.1(3) ?
O8 Li1 O9 C17 . . . . -78.6(3) ?
O3 Li1 O9 C17 . . . . 151.5(2) ?
Li1 O1 C1 O2 2_666 . . . -3.7(4) ?
Li1 O1 C1 C2 2_666 . . . 171.2(2) ?
Li4 O2 C1 O1 2_676 . . . -168.20(19) ?
Li2 O2 C1 O1 2_666 . . . 2.7(3) ?
Li4 O2 C1 C2 2_676 . . . 17.0(3) ?
Li2 O2 C1 C2 2_666 . . . -172.08(17) ?
O1 C1 C2 C3 . . . . -69.0(2) ?
O2 C1 C2 C3 . . . . 106.2(2) ?
O1 C1 C2 C7 . . . . 112.5(2) ?
O2 C1 C2 C7 . . . . -72.2(2) ?
C7 C2 C3 C4 . . . . 0.8(3) ?
C1 C2 C3 C4 . . . . -177.7(2) ?
C2 C3 C4 C5 . . . . -0.6(4) ?
C3 C4 C5 C6 . . . . 0.5(4) ?
C4 C5 C6 C7 . . . . -0.7(3) ?
C5 C6 C7 C2 . . . . 0.9(3) ?
C5 C6 C7 C8 . . . . -179.59(19) ?
C3 C2 C7 C6 . . . . -1.0(3) ?
C1 C2 C7 C6 . . . . 177.47(18) ?
C3 C2 C7 C8 . . . . 179.55(18) ?
C1 C2 C7 C8 . . . . -2.0(3) ?
Li2 O3 C8 O4 . . . . 105.0(3) ?
Li1 O3 C8 O4 . . . . -46.0(2) ?
Li2 O3 C8 C7 . . . . -76.6(3) ?
Li1 O3 C8 C7 . . . . 132.36(18) ?
Li2 O4 C8 O3 2_566 . . . -59.5(3) ?
Li3 O4 C8 O3 . . . . 120.4(2) ?
Li2 O4 C8 C7 2_566 . . . 122.07(19) ?
Li3 O4 C8 C7 . . . . -58.0(2) ?
C6 C7 C8 O3 . . . . 156.66(18) ?
C2 C7 C8 O3 . . . . -23.8(3) ?
C6 C7 C8 O4 . . . . -24.8(3) ?
C2 C7 C8 O4 . . . . 154.65(18) ?
Li3 O6 C9 O5 2_576 . . . -23.6(3) ?
Li3 O6 C9 C10 2_576 . . . 155.94(17) ?
Li4 O5 C9 O6 . . . . 137.2(2) ?
Li3 O5 C9 O6 . . . . -55.7(3) ?
Li4 O5 C9 C10 . . . . -42.3(3) ?
Li3 O5 C9 C10 . . . . 124.8(2) ?
Li4 O5 C9 Li3 . . . 2_576 120.91(19) ?
Li3 O5 C9 Li3 . . . 2_576 -71.9(2) ?
O6 C9 C10 C11 . . . . -20.6(3) ?
O5 C9 C10 C11 . . . . 158.97(19) ?
Li3 C9 C10 C11 2_576 . . . 19.7(4) ?
O6 C9 C10 C15 . . . . 159.43(18) ?
O5 C9 C10 C15 . . . . -21.0(3) ?
Li3 C9 C10 C15 2_576 . . . -160.3(3) ?
C15 C10 C11 C12 . . . . -0.6(3) ?
C9 C10 C11 C12 . . . . 179.4(2) ?
C10 C11 C12 C13 . . . . -0.1(4) ?
C11 C12 C13 C14 . . . . 0.2(4) ?
C12 C13 C14 C15 . . . . 0.6(4) ?
C13 C14 C15 C10 . . . . -1.3(3) ?
C13 C14 C15 C16 . . . . 178.5(2) ?
C11 C10 C15 C14 . . . . 1.3(3) ?
C9 C10 C15 C14 . . . . -178.69(18) ?
C11 C10 C15 C16 . . . . -178.52(18) ?
C9 C10 C15 C16 . . . . 1.5(3) ?
Li3 O7 C16 O8 2_676 . . . -51.7(3) ?
Li4 O7 C16 O8 . . . . 105.6(2) ?
Li3 O7 C16 C15 2_676 . . . 124.2(2) ?
Li4 O7 C16 C15 . . . . -78.46(19) ?
Li3 O7 C16 Li4 2_676 . . 2_676 -59.9(2) ?
Li4 O7 C16 Li4 . . . 2_676 97.41(14) ?
Li1 O8 C16 O7 . . . . -166.9(2) ?
Li4 O8 C16 O7 2_676 . . . -11.2(2) ?
Li1 O8 C16 C15 . . . . 17.3(3) ?
Li4 O8 C16 C15 2_676 . . . 172.99(17) ?
Li1 O8 C16 Li4 . . . 2_676 -155.7(3) ?
C14 C15 C16 O7 . . . . -87.3(2) ?
C10 C15 C16 O7 . . . . 92.6(2) ?
C14 C15 C16 O8 . . . . 88.8(2) ?
C10 C15 C16 O8 . . . . -91.3(2) ?
C14 C15 C16 Li4 . . . 2_676 107.8(5) ?
C10 C15 C16 Li4 . . . 2_676 -72.3(6) ?
Li1 O9 C17 C18 . . . . 166.4(2) ?
